data_4323561
loop_
_publ_author_name
'Pingrong Wei'
'David A. Atwood'

_publ_section_title
;
 Bimetallic Borate Derivatives of the Salen Ligands
;
_journal_name_full 'Inorganic Chemistry'
_journal_page_first 4060
_journal_page_last 4065
_journal_paper_doi 10.1021/ic970089i
_journal_volume 36
_journal_year 1997
_chemical_formula_sum 'C23 H32 B2 N2 O6'
_chemical_formula_weight 454.12
_chemical_name_common Salpten{B(OMe)2}2
_chemical_name_systematic
;
 ?
;
_space_group_IT_number 2
_symmetry_cell_setting triclinic
_symmetry_space_group_name_Hall '-P 1'
_symmetry_space_group_name_H-M 'P -1'
_atom_sites_solution_hydrogens geom
_atom_sites_solution_primary direct
_atom_sites_solution_secondary difmap
_audit_creation_method SHELXL
_cell_angle_alpha 88.973(2)
_cell_angle_beta 83.8220(10)
_cell_angle_gamma 77.1140(10)
_cell_formula_units_Z 4
_cell_length_a 6.1998(4)
_cell_length_b 13.8853(11)
_cell_length_c 28.576(2)
_cell_measurement_temperature 213(2)
_cell_volume 2384.1(3)
_computing_structure_refinement 'SHELXL-93 (Sheldrick, 1993)'
_computing_structure_solution 'SHELXS-86 (Sheldrick, 1990)'
_diffrn_ambient_temperature 213(2)
_diffrn_measurement_device 'SIEMENS CCD'
_diffrn_radiation_monochromator graphite
_diffrn_radiation_source 'fine-focus sealed tube'
_diffrn_radiation_type MoK\a
_diffrn_radiation_wavelength 0.71073
_diffrn_reflns_av_R_equivalents 0.0698
_diffrn_reflns_av_sigmaI/netI 0.0689
_diffrn_reflns_limit_h_max 8
_diffrn_reflns_limit_h_min -7
_diffrn_reflns_limit_k_max 18
_diffrn_reflns_limit_k_min -17
_diffrn_reflns_limit_l_max 34
_diffrn_reflns_limit_l_min -38
_diffrn_reflns_number 8926
_diffrn_reflns_theta_max 22.50
_diffrn_reflns_theta_min 1.43
_exptl_absorpt_coefficient_mu 0.089
_exptl_crystal_colour pale_yellow
_exptl_crystal_density_diffrn 1.265
_exptl_crystal_description cube
_exptl_crystal_F_000 968
_exptl_crystal_size_max 0.22
_exptl_crystal_size_mid 0.18
_exptl_crystal_size_min 0.10
_refine_diff_density_max 0.246
_refine_diff_density_min -0.246
_refine_diff_density_rms 0.058
_refine_ls_extinction_method none
_refine_ls_goodness_of_fit_all 0.870
_refine_ls_goodness_of_fit_obs 0.895
_refine_ls_matrix_type full
_refine_ls_number_parameters 595
_refine_ls_number_reflns 5776
_refine_ls_number_restraints 0
_refine_ls_restrained_S_all 1.038
_refine_ls_restrained_S_obs 0.895
_refine_ls_R_factor_all 0.1167
_refine_ls_R_factor_obs 0.0818
_refine_ls_shift/esd_max 0.004
_refine_ls_shift/esd_mean 0.001
_refine_ls_structure_factor_coef Fsqd
_refine_ls_weighting_details 'w=1/[\s^2^(Fo^2^)+(0.0851P)^2^+15.3070P] where P=(Fo^2^+2Fc^2^)/3'
_refine_ls_weighting_scheme calc
_refine_ls_wR_factor_all 0.2576
_refine_ls_wR_factor_obs 0.1955
_reflns_number_observed 4479
_reflns_number_total 5832
_reflns_observed_criterion >2sigma(I)
_cod_data_source_file ic970089i_4.cif
_cod_data_source_block j
_cod_depositor_comments
;
The following automatic conversions were performed:

'_refine_ls_weighting_scheme' value 'calc
w=1/[\s^2^(Fo^2^)+(0.0851P)^2^+15.3070P] where P=(Fo^2^+2Fc^2^)/3'
was changed to 'calc'. New tag '_refine_ls_weighting_details' was
created. The value of the new tag was set to
'w=1/[\s^2^(Fo^2^)+(0.0851P)^2^+15.3070P] where P=(Fo^2^+2Fc^2^)/3'.

Automatic conversion script
Id: cif_fix_values 3143 2015-03-26 13:38:13Z robertas 
;
_cod_database_code 4323561

loop_
_symmetry_equiv_pos_as_xyz
'x, y, z'
'-x, -y, -z'

loop_
_atom_site_aniso_label
_atom_site_aniso_U_11
_atom_site_aniso_U_22
_atom_site_aniso_U_33
_atom_site_aniso_U_23
_atom_site_aniso_U_13
_atom_site_aniso_U_12
B1 0.030(3) 0.030(4) 0.035(4) 0.000(3) -0.001(3) -0.009(3)
B2 0.027(3) 0.033(4) 0.028(4) 0.000(3) -0.008(3) -0.006(3)
N2 0.025(3) 0.033(3) 0.026(3) -0.003(2) -0.002(2) -0.002(2)
N1 0.033(3) 0.036(3) 0.026(3) -0.001(2) -0.007(2) -0.012(2)
O1 0.052(3) 0.040(3) 0.035(2) -0.006(2) 0.011(2) -0.012(2)
O2 0.037(2) 0.038(3) 0.043(2) -0.005(2) -0.001(2) -0.012(2)
O3 0.029(2) 0.041(3) 0.040(2) -0.002(2) -0.004(2) 0.001(2)
O4 0.030(2) 0.038(3) 0.048(3) 0.006(2) -0.001(2) -0.007(2)
O5 0.031(2) 0.043(3) 0.032(2) 0.004(2) 0.000(2) -0.005(2)
O6 0.027(2) 0.040(2) 0.030(2) -0.007(2) -0.007(2) 0.001(2)
C1 0.085(6) 0.038(4) 0.057(5) -0.017(3) 0.018(4) -0.019(4)
C2 0.059(4) 0.032(4) 0.052(4) -0.015(3) -0.013(3) -0.008(3)
C3 0.067(5) 0.038(4) 0.047(4) 0.002(3) -0.007(3) 0.005(3)
C4 0.051(4) 0.036(4) 0.059(4) 0.006(3) -0.006(3) -0.012(3)
C5 0.035(3) 0.028(3) 0.037(3) -0.005(3) 0.000(3) -0.012(3)
C6 0.039(3) 0.041(4) 0.040(4) 0.006(3) -0.011(3) -0.016(3)
C7 0.075(5) 0.045(4) 0.029(4) 0.006(3) -0.013(3) -0.025(4)
C8 0.064(5) 0.049(4) 0.032(4) 0.004(3) 0.009(3) -0.025(4)
C9 0.048(4) 0.040(4) 0.036(4) -0.003(3) 0.002(3) -0.015(3)
C10 0.035(3) 0.022(3) 0.030(3) 0.006(2) -0.004(2) -0.013(2)
C11 0.028(3) 0.034(3) 0.039(4) -0.003(3) -0.005(3) -0.010(3)
C12 0.052(4) 0.053(4) 0.015(3) 0.001(3) -0.011(3) -0.012(3)
C13 0.059(4) 0.042(4) 0.031(3) 0.000(3) -0.014(3) -0.010(3)
C14 0.042(3) 0.046(4) 0.025(3) 0.000(3) -0.009(3) -0.014(3)
C15 0.047(4) 0.042(4) 0.026(3) 0.001(3) -0.011(3) -0.011(3)
C16 0.045(4) 0.043(4) 0.026(3) -0.011(3) -0.007(3) -0.007(3)
C17 0.029(3) 0.038(4) 0.034(3) -0.001(3) -0.008(3) -0.012(3)
C18 0.023(3) 0.043(4) 0.020(3) -0.004(3) -0.002(2) -0.011(2)
C19 0.027(3) 0.048(4) 0.038(4) -0.017(3) -0.006(3) -0.006(3)
C20 0.030(3) 0.053(4) 0.041(4) -0.008(3) -0.001(3) -0.009(3)
C21 0.047(4) 0.041(4) 0.021(3) -0.003(3) -0.005(3) -0.011(3)
C22 0.031(3) 0.039(4) 0.030(3) -0.004(3) -0.011(3) -0.008(3)
C23 0.027(3) 0.028(3) 0.035(3) 0.003(3) -0.009(2) -0.004(2)
B3 0.027(3) 0.045(4) 0.033(4) -0.007(3) -0.007(3) -0.004(3)
B4 0.021(3) 0.044(4) 0.028(4) -0.005(3) -0.001(3) -0.012(3)
N3 0.036(3) 0.035(3) 0.017(2) -0.003(2) 0.003(2) -0.001(2)
N4 0.029(2) 0.030(3) 0.023(2) -0.003(2) -0.005(2) -0.010(2)
O7 0.058(3) 0.038(3) 0.035(2) -0.007(2) -0.021(2) -0.006(2)
O8 0.032(2) 0.038(3) 0.043(2) 0.001(2) -0.006(2) -0.004(2)
O9 0.036(2) 0.037(2) 0.035(2) -0.007(2) -0.002(2) -0.014(2)
O10 0.033(2) 0.039(3) 0.044(2) 0.002(2) -0.011(2) -0.009(2)
O11 0.036(2) 0.048(3) 0.032(2) 0.003(2) -0.007(2) -0.018(2)
O12 0.029(2) 0.049(3) 0.026(2) -0.007(2) 0.003(2) -0.017(2)
C24 0.091(6) 0.042(5) 0.057(5) -0.016(4) -0.022(4) 0.003(4)
C25 0.049(4) 0.035(4) 0.061(5) -0.008(3) 0.002(3) -0.008(3)
C26 0.078(5) 0.030(4) 0.056(4) 0.000(3) -0.006(4) -0.019(3)
C27 0.037(3) 0.041(4) 0.051(4) 0.006(3) -0.009(3) -0.006(3)
C28 0.034(3) 0.027(3) 0.020(3) -0.002(2) 0.001(2) -0.002(2)
C29 0.041(4) 0.033(4) 0.038(4) 0.003(3) 0.006(3) -0.005(3)
C30 0.058(4) 0.044(4) 0.030(4) 0.009(3) 0.000(3) -0.005(3)
C31 0.057(4) 0.050(4) 0.031(4) 0.002(3) -0.012(3) -0.002(3)
C32 0.031(3) 0.037(4) 0.048(4) 0.006(3) -0.013(3) -0.005(3)
C33 0.031(3) 0.032(3) 0.027(3) -0.003(2) -0.008(2) -0.007(3)
C34 0.029(3) 0.035(3) 0.027(3) 0.000(3) -0.001(2) -0.004(3)
C35 0.050(4) 0.049(4) 0.028(3) 0.001(3) 0.001(3) -0.012(3)
C36 0.043(4) 0.053(4) 0.032(3) 0.001(3) 0.005(3) -0.005(3)
C37 0.028(3) 0.063(5) 0.028(3) -0.007(3) 0.000(2) -0.007(3)
C38 0.050(4) 0.049(4) 0.028(3) -0.015(3) 0.003(3) -0.011(3)
C39 0.041(3) 0.049(4) 0.028(3) -0.014(3) 0.003(3) -0.012(3)
C40 0.022(3) 0.032(3) 0.027(3) 0.003(2) -0.002(2) -0.005(2)
C41 0.025(3) 0.025(3) 0.023(3) -0.004(2) -0.004(2) -0.001(2)
C42 0.022(3) 0.055(4) 0.036(3) 0.001(3) -0.001(2) -0.014(3)
C43 0.043(4) 0.057(4) 0.026(3) -0.011(3) -0.005(3) -0.013(3)
C44 0.044(4) 0.040(4) 0.034(3) -0.010(3) -0.001(3) -0.001(3)
C45 0.036(3) 0.034(3) 0.030(3) 0.000(3) 0.002(3) -0.015(3)
C46 0.023(3) 0.028(3) 0.024(3) -0.008(2) -0.001(2) -0.004(2)

loop_
_atom_site_label
_atom_site_type_symbol
_atom_site_fract_x
_atom_site_fract_y
_atom_site_fract_z
_atom_site_U_iso_or_equiv
_atom_site_thermal_displace_type
_atom_site_occupancy
_atom_site_calc_flag
_atom_site_refinement_flags
_atom_site_disorder_group
B1 B 0.3707(11) 0.2895(5) 0.0059(2) 0.032(2) Uani 1 d . .
B2 B 1.4213(10) -0.0072(5) 0.1987(2) 0.0288(15) Uani 1 d . .
N2 N 1.1858(7) -0.0146(3) 0.1822(2) 0.0288(11) Uani 1 d . .
N1 N 0.6353(7) 0.2692(4) 0.0108(2) 0.0308(11) Uani 1 d . .
O1 O 0.2494(7) 0.3471(3) 0.04432(14) 0.0430(11) Uani 1 d . .
O2 O 0.3042(6) 0.1962(3) 0.00841(14) 0.0388(10) Uani 1 d . .
O3 O 1.5857(6) -0.0954(3) 0.18627(14) 0.0381(10) Uani 1 d . .
O4 O 1.4951(6) 0.0706(3) 0.17397(14) 0.0389(10) Uani 1 d . .
O5 O 0.3365(6) 0.3388(3) -0.03971(13) 0.0364(10) Uani 1 d . .
O6 O 1.3875(6) 0.0058(3) 0.25067(13) 0.0332(9) Uani 1 d . .
C1 C 0.2673(13) 0.4472(5) 0.0467(3) 0.060(2) Uani 1 d . .
H1A H 0.1769(13) 0.4785(5) 0.0745(3) 0.091 Uiso 1 calc R .
H1B H 0.2158(13) 0.4818(5) 0.0188(3) 0.091 Uiso 1 calc R .
H1C H 0.4215(13) 0.4495(5) 0.0485(3) 0.091 Uiso 1 calc R .
C2 C 0.3920(11) 0.1270(5) -0.0284(2) 0.047(2) Uani 1 d . .
H2A H 0.3347(11) 0.0679(5) -0.0225(2) 0.071 Uiso 1 calc R .
H2B H 0.5531(11) 0.1101(5) -0.0298(2) 0.071 Uiso 1 calc R .
H2C H 0.3485(11) 0.1557(5) -0.0581(2) 0.071 Uiso 1 calc R .
C3 C 1.5697(12) -0.1827(5) 0.2106(2) 0.053(2) Uani 1 d . .
H3A H 1.6913(12) -0.2361(5) 0.1986(2) 0.080 Uiso 1 calc R .
H3B H 1.4291(12) -0.1992(5) 0.2062(2) 0.080 Uiso 1 calc R .
H3C H 1.5774(12) -0.1732(5) 0.2439(2) 0.080 Uiso 1 calc R .
C4 C 1.3651(11) 0.1681(5) 0.1797(3) 0.048(2) Uani 1 d . .
H4A H 1.4370(11) 0.2128(5) 0.1606(3) 0.072 Uiso 1 calc R .
H4B H 1.3501(11) 0.1875(5) 0.2126(3) 0.072 Uiso 1 calc R .
H4C H 1.2189(11) 0.1708(5) 0.1699(3) 0.072 Uiso 1 calc R .
C5 C 0.4931(9) 0.3428(4) -0.0748(2) 0.0328(14) Uani 1 d . .
C6 C 0.4358(10) 0.3840(5) -0.1180(2) 0.0383(15) Uani 1 d . .
H6A H 0.2858(10) 0.4108(5) -0.1220(2) 0.046 Uiso 1 calc R .
C7 C 0.5983(12) 0.3856(5) -0.1545(2) 0.047(2) Uani 1 d . .
H7A H 0.5573(12) 0.4130(5) -0.1834(2) 0.056 Uiso 1 calc R .
C8 C 0.8203(12) 0.3480(5) -0.1497(2) 0.047(2) Uani 1 d . .
H8A H 0.9287(12) 0.3477(5) -0.1754(2) 0.057 Uiso 1 calc R .
C9 C 0.8809(11) 0.3112(5) -0.1074(2) 0.041(2) Uani 1 d . .
H9A H 1.0323(11) 0.2878(5) -0.1036(2) 0.049 Uiso 1 calc R .
C10 C 0.7187(9) 0.3080(4) -0.0693(2) 0.0282(13) Uani 1 d . .
C11 C 0.7817(9) 0.2762(4) -0.0238(2) 0.0328(14) Uani 1 d . .
H11A H 0.9333(9) 0.2601(4) -0.0191(2) 0.039 Uiso 1 calc R .
C12 C 0.7220(11) 0.2365(5) 0.0565(2) 0.040(2) Uani 1 d . .
H12A H 0.6063(11) 0.2616(5) 0.0822(2) 0.048 Uiso 1 calc R .
H12B H 0.8497(11) 0.2654(5) 0.0602(2) 0.048 Uiso 1 calc R .
C13 C 0.7926(11) 0.1254(5) 0.0605(2) 0.044(2) Uani 1 d . .
H13A H 0.6598(11) 0.0981(5) 0.0671(2) 0.052 Uiso 1 calc R .
H13B H 0.8702(11) 0.0979(5) 0.0304(2) 0.052 Uiso 1 calc R .
C14 C 0.9436(10) 0.0940(5) 0.0988(2) 0.0368(14) Uani 1 d . .
H14A H 1.0825(10) 0.1159(5) 0.0905(2) 0.044 Uiso 1 calc R .
H14B H 0.8720(10) 0.1274(5) 0.1283(2) 0.044 Uiso 1 calc R .
C15 C 0.9982(10) -0.0161(5) 0.1070(2) 0.0379(14) Uani 1 d . .
H15A H 0.8673(10) -0.0344(5) 0.1240(2) 0.045 Uiso 1 calc R .
H15B H 1.0262(10) -0.0497(5) 0.0764(2) 0.045 Uiso 1 calc R .
C16 C 1.1936(10) -0.0540(5) 0.1339(2) 0.0379(15) Uani 1 d . .
H16A H 1.2145(10) -0.1259(5) 0.1361(2) 0.045 Uiso 1 calc R .
H16B H 1.3259(10) -0.0404(5) 0.1154(2) 0.045 Uiso 1 calc R .
C17 C 0.9994(9) 0.0191(4) 0.2070(2) 0.0327(14) Uani 1 d . .
H17A H 0.8658(9) 0.0176(4) 0.1946(2) 0.039 Uiso 1 calc R .
C18 C 0.9911(8) 0.0589(4) 0.2532(2) 0.0282(13) Uani 1 d . .
C19 C 0.7903(9) 0.1048(5) 0.2791(2) 0.0376(15) Uani 1 d . .
H19A H 0.6557(9) 0.1118(5) 0.2657(2) 0.045 Uiso 1 calc R .
C20 C 0.7886(10) 0.1398(5) 0.3242(2) 0.042(2) Uani 1 d . .
H20A H 0.6538(10) 0.1720(5) 0.3410(2) 0.050 Uiso 1 calc R .
C21 C 0.9859(10) 0.1272(5) 0.3444(2) 0.0359(14) Uani 1 d . .
H21A H 0.9837(10) 0.1493(5) 0.3754(2) 0.043 Uiso 1 calc R .
C22 C 1.1831(9) 0.0834(4) 0.3200(2) 0.0326(14) Uani 1 d . .
H22A H 1.3158(9) 0.0764(4) 0.3341(2) 0.039 Uiso 1 calc R .
C23 C 1.1901(9) 0.0487(4) 0.2741(2) 0.0300(13) Uani 1 d . .
B3 B 1.1665(11) 0.2123(6) 0.4929(2) 0.035(2) Uani 1 d . .
B4 B 2.1129(10) 0.5081(5) 0.3018(2) 0.030(2) Uani 1 d . .
N3 N 1.4159(7) 0.2313(4) 0.48881(15) 0.0309(11) Uani 1 d . .
N4 N 1.8530(7) 0.5148(3) 0.31825(15) 0.0269(10) Uani 1 d . .
O7 O 1.1396(7) 0.1525(3) 0.45555(14) 0.0435(11) Uani 1 d . .
O8 O 1.0096(6) 0.3031(3) 0.49126(14) 0.0378(10) Uani 1 d . .
O9 O 2.1772(6) 0.5962(3) 0.31385(13) 0.0350(10) Uani 1 d . .
O10 O 2.2403(6) 0.4297(3) 0.32630(14) 0.0378(10) Uani 1 d . .
O11 O 1.1359(6) 0.1605(3) 0.53928(13) 0.0370(10) Uani 1 d . .
O12 O 2.1419(6) 0.4943(3) 0.24963(13) 0.0337(9) Uani 1 d . .
C24 C 1.2608(14) 0.0531(5) 0.4535(3) 0.065(2) Uani 1 d . .
H24A H 1.2271(14) 0.0206(5) 0.4263(3) 0.098 Uiso 1 calc R .
H24B H 1.2195(14) 0.0192(5) 0.4819(3) 0.098 Uiso 1 calc R .
H24C H 1.4189(14) 0.0514(5) 0.4509(3) 0.098 Uiso 1 calc R .
C25 C 0.9909(11) 0.3719(5) 0.5276(2) 0.049(2) Uani 1 d . .
H25A H 0.8778(11) 0.4302(5) 0.5219(2) 0.074 Uiso 1 calc R .
H25B H 1.1325(11) 0.3902(5) 0.5286(2) 0.074 Uiso 1 calc R .
H25C H 0.9495(11) 0.3429(5) 0.5574(2) 0.074 Uiso 1 calc R .
C26 C 2.0955(13) 0.6842(5) 0.2898(3) 0.054(2) Uani 1 d . .
H26A H 2.1529(13) 0.7374(5) 0.3016(3) 0.080 Uiso 1 calc R .
H26B H 1.9342(13) 0.7006(5) 0.2947(3) 0.080 Uiso 1 calc R .
H26C H 2.1431(13) 0.6750(5) 0.2564(3) 0.080 Uiso 1 calc R .
C27 C 2.2122(10) 0.3319(5) 0.3205(2) 0.043(2) Uani 1 d . .
H27A H 2.3103(10) 0.2870(5) 0.3395(2) 0.064 Uiso 1 calc R .
H27B H 2.2480(10) 0.3126(5) 0.2877(2) 0.064 Uiso 1 calc R .
H27C H 2.0590(10) 0.3293(5) 0.3306(2) 0.064 Uiso 1 calc R .
C28 C 1.2613(9) 0.1574(4) 0.5750(2) 0.0282(13) Uani 1 d . .
C29 C 1.2008(10) 0.1162(4) 0.6178(2) 0.0389(15) Uani 1 d . .
H29A H 1.0722(10) 0.0904(4) 0.6218(2) 0.047 Uiso 1 calc R .
C30 C 1.3297(11) 0.1134(5) 0.6542(2) 0.045(2) Uani 1 d . .
H30A H 1.2884(11) 0.0848(5) 0.6828(2) 0.055 Uiso 1 calc R .
C31 C 1.5187(11) 0.1515(5) 0.6497(2) 0.047(2) Uani 1 d . .
H31A H 1.6011(11) 0.1515(5) 0.6754(2) 0.056 Uiso 1 calc R .
C32 C 1.5847(10) 0.1892(5) 0.6073(2) 0.0387(15) Uani 1 d . .
H32A H 1.7160(10) 0.2130(5) 0.6037(2) 0.046 Uiso 1 calc R .
C33 C 1.4586(9) 0.1926(4) 0.5693(2) 0.0297(13) Uani 1 d . .
C34 C 1.5346(9) 0.2240(4) 0.5239(2) 0.0310(13) Uani 1 d . .
H34A H 1.6750(9) 0.2399(4) 0.5193(2) 0.037 Uiso 1 calc R .
C35 C 1.5138(11) 0.2642(5) 0.4434(2) 0.043(2) Uani 1 d . .
H35A H 1.4484(11) 0.2391(5) 0.4177(2) 0.051 Uiso 1 calc R .
H35B H 1.6740(11) 0.2352(5) 0.4396(2) 0.051 Uiso 1 calc R .
C36 C 1.4787(10) 0.3737(5) 0.4391(2) 0.044(2) Uani 1 d . .
H36A H 1.4962(10) 0.4012(5) 0.4695(2) 0.053 Uiso 1 calc R .
H36B H 1.3257(10) 0.4007(5) 0.4321(2) 0.053 Uiso 1 calc R .
C37 C 1.6383(9) 0.4073(5) 0.4012(2) 0.040(2) Uani 1 d . .
H37A H 1.7900(9) 0.3863(5) 0.4100(2) 0.048 Uiso 1 calc R .
H37B H 1.6328(9) 0.3739(5) 0.3715(2) 0.048 Uiso 1 calc R .
C38 C 1.5896(10) 0.5162(5) 0.3931(2) 0.043(2) Uani 1 d . .
H38A H 1.5521(10) 0.5496(5) 0.4238(2) 0.051 Uiso 1 calc R .
H38B H 1.4577(10) 0.5338(5) 0.3760(2) 0.051 Uiso 1 calc R .
C39 C 1.7734(10) 0.5559(5) 0.3663(2) 0.0391(15) Uani 1 d . .
H39A H 1.7221(10) 0.6276(5) 0.3637(2) 0.047 Uiso 1 calc R .
H39B H 1.9006(10) 0.5437(5) 0.3849(2) 0.047 Uiso 1 calc R .
C40 C 1.7251(9) 0.4811(4) 0.2931(2) 0.0273(13) Uani 1 d . .
H40A H 1.5775(9) 0.4826(4) 0.3054(2) 0.033 Uiso 1 calc R .
C41 C 1.8043(8) 0.4409(4) 0.2462(2) 0.0248(12) Uani 1 d . .
C42 C 1.6779(9) 0.3950(5) 0.2213(2) 0.0373(15) Uani 1 d . .
H42A H 1.5383(9) 0.3874(5) 0.2352(2) 0.045 Uiso 1 calc R .
C43 C 1.7523(10) 0.3598(5) 0.1763(2) 0.041(2) Uani 1 d . .
H43A H 1.6655(10) 0.3276(5) 0.1597(2) 0.050 Uiso 1 calc R .
C44 C 1.9582(10) 0.3728(5) 0.1556(2) 0.041(2) Uani 1 d . .
H44A H 2.0096(10) 0.3498(5) 0.1248(2) 0.049 Uiso 1 calc R .
C45 C 2.0855(9) 0.4185(4) 0.1798(2) 0.0324(13) Uani 1 d . .
H45A H 2.2221(9) 0.4284(4) 0.1652(2) 0.039 Uiso 1 calc R .
C46 C 2.0138(8) 0.4511(4) 0.2265(2) 0.0252(12) Uani 1 d . .

loop_
_atom_type_symbol
_atom_type_description
_atom_type_scat_dispersion_real
_atom_type_scat_dispersion_imag
_atom_type_scat_source
C C 0.0033 0.0016 'International Tables Vol C Tables 4.2.6.8 and 6.1.1.4'
H H 0.0000 0.0000 'International Tables Vol C Tables 4.2.6.8 and 6.1.1.4'
B B 0.0013 0.0007 'International Tables Vol C Tables 4.2.6.8 and 6.1.1.4'
N N 0.0061 0.0033 'International Tables Vol C Tables 4.2.6.8 and 6.1.1.4'
O O 0.0106 0.0060 'International Tables Vol C Tables 4.2.6.8 and 6.1.1.4'

loop_
_geom_angle_atom_site_label_1
_geom_angle_atom_site_label_2
_geom_angle_atom_site_label_3
_geom_angle
_geom_angle_site_symmetry_1
_geom_angle_site_symmetry_3
_geom_angle_publ_flag
O1 B1 O2 106.6(5) . . ?
O1 B1 O5 112.6(5) . . ?
O2 B1 O5 112.3(5) . . ?
O1 B1 N1 110.1(5) . . ?
O2 B1 N1 108.6(5) . . ?
O5 B1 N1 106.6(4) . . ?
O4 B2 O3 106.4(5) . . ?
O4 B2 O6 114.4(5) . . ?
O3 B2 O6 110.0(5) . . ?
O4 B2 N2 108.7(5) . . ?
O3 B2 N2 110.5(5) . . ?
O6 B2 N2 106.9(4) . . ?
C17 N2 C16 121.1(5) . . ?
C17 N2 B2 122.9(5) . . ?
C16 N2 B2 115.7(4) . . ?
C11 N1 C12 116.3(5) . . ?
C11 N1 B1 123.3(5) . . ?
C12 N1 B1 120.4(4) . . ?
B1 O1 C1 117.4(5) . . ?
C2 O2 B1 117.7(5) . . ?
C3 O3 B2 118.6(5) . . ?
C4 O4 B2 119.2(5) . . ?
C5 O5 B1 126.2(4) . . ?
C23 O6 B2 123.0(4) . . ?
O5 C5 C6 120.5(5) . . ?
O5 C5 C10 121.1(5) . . ?
C6 C5 C10 118.4(5) . . ?
C7 C6 C5 120.1(6) . . ?
C6 C7 C8 121.6(6) . . ?
C9 C8 C7 119.3(6) . . ?
C8 C9 C10 120.6(6) . . ?
C5 C10 C9 119.9(5) . . ?
C5 C10 C11 119.1(5) . . ?
C9 C10 C11 120.9(5) . . ?
N1 C11 C10 121.4(5) . . ?
N1 C12 C13 113.2(5) . . ?
C14 C13 C12 112.5(5) . . ?
C15 C14 C13 113.7(5) . . ?
C16 C15 C14 115.6(5) . . ?
N2 C16 C15 117.9(5) . . ?
N2 C17 C18 121.3(5) . . ?
C19 C18 C23 118.7(5) . . ?
C19 C18 C17 122.3(5) . . ?
C23 C18 C17 119.0(5) . . ?
C20 C19 C18 120.6(5) . . ?
C19 C20 C21 119.8(5) . . ?
C22 C21 C20 120.8(5) . . ?
C21 C22 C23 120.7(5) . . ?
O6 C23 C22 119.4(5) . . ?
O6 C23 C18 121.1(5) . . ?
C22 C23 C18 119.5(5) . . ?
O7 B3 O8 107.9(5) . . ?
O7 B3 O11 110.1(5) . . ?
O8 B3 O11 111.7(5) . . ?
O7 B3 N3 111.2(5) . . ?
O8 B3 N3 110.2(5) . . ?
O11 B3 N3 105.9(4) . . ?
O10 B4 O9 107.0(5) . . ?
O10 B4 O12 113.8(5) . . ?
O9 B4 O12 110.2(5) . . ?
O10 B4 N4 108.6(5) . . ?
O9 B4 N4 111.1(5) . . ?
O12 B4 N4 106.2(4) . . ?
C34 N3 C35 116.8(5) . . ?
C34 N3 B3 123.8(5) . . ?
C35 N3 B3 119.3(4) . . ?
C40 N4 C39 121.7(5) . . ?
C40 N4 B4 122.9(5) . . ?
C39 N4 B4 115.2(4) . . ?
B3 O7 C24 118.0(5) . . ?
C25 O8 B3 118.4(5) . . ?
C26 O9 B4 118.8(5) . . ?
B4 O10 C27 119.4(4) . . ?
C28 O11 B3 125.9(4) . . ?
C46 O12 B4 123.7(4) . . ?
O11 C28 C29 120.0(5) . . ?
O11 C28 C33 120.7(5) . . ?
C29 C28 C33 119.2(5) . . ?
C30 C29 C28 119.7(6) . . ?
C29 C30 C31 121.7(6) . . ?
C32 C31 C30 119.3(6) . . ?
C31 C32 C33 120.6(6) . . ?
C32 C33 C28 119.4(5) . . ?
C32 C33 C34 121.2(5) . . ?
C28 C33 C34 119.2(5) . . ?
N3 C34 C33 122.0(5) . . ?
N3 C35 C36 113.8(5) . . ?
C35 C36 C37 113.8(5) . . ?
C38 C37 C36 114.3(5) . . ?
C37 C38 C39 116.0(5) . . ?
N4 C39 C38 116.6(5) . . ?
N4 C40 C41 121.4(5) . . ?
C42 C41 C46 120.1(5) . . ?
C42 C41 C40 121.8(5) . . ?
C46 C41 C40 118.1(5) . . ?
C41 C42 C43 121.2(5) . . ?
C42 C43 C44 119.1(6) . . ?
C45 C44 C43 120.5(6) . . ?
C44 C45 C46 120.5(5) . . ?
O12 C46 C41 121.9(5) . . ?
O12 C46 C45 119.5(5) . . ?
C41 C46 C45 118.5(5) . . ?

loop_
_geom_bond_atom_site_label_1
_geom_bond_atom_site_label_2
_geom_bond_distance
_geom_bond_site_symmetry_2
_geom_bond_publ_flag
B1 O1 1.413(8) . ?
B1 O2 1.442(8) . ?
B1 O5 1.475(8) . ?
B1 N1 1.622(8) . ?
B2 O4 1.414(8) . ?
B2 O3 1.430(8) . ?
B2 O6 1.486(7) . ?
B2 N2 1.607(7) . ?
N2 C17 1.285(7) . ?
N2 C16 1.486(7) . ?
N1 C11 1.285(7) . ?
N1 C12 1.492(7) . ?
O1 C1 1.421(8) . ?
O2 C2 1.417(7) . ?
O3 C3 1.405(8) . ?
O4 C4 1.414(8) . ?
O5 C5 1.329(7) . ?
O6 C23 1.347(7) . ?
C5 C6 1.397(8) . ?
C5 C10 1.399(8) . ?
C6 C7 1.373(9) . ?
C7 C8 1.380(10) . ?
C8 C9 1.360(9) . ?
C9 C10 1.408(8) . ?
C10 C11 1.432(8) . ?
C12 C13 1.513(9) . ?
C13 C14 1.512(8) . ?
C14 C15 1.510(9) . ?
C15 C16 1.495(8) . ?
C17 C18 1.431(8) . ?
C18 C19 1.403(8) . ?
C18 C23 1.406(7) . ?
C19 C20 1.384(8) . ?
C20 C21 1.384(8) . ?
C21 C22 1.361(8) . ?
C22 C23 1.398(8) . ?
B3 O7 1.411(8) . ?
B3 O8 1.413(8) . ?
B3 O11 1.510(8) . ?
B3 N3 1.618(8) . ?
B4 O10 1.417(8) . ?
B4 O9 1.426(8) . ?
B4 O12 1.494(8) . ?
B4 N4 1.612(7) . ?
N3 C34 1.295(7) . ?
N3 C35 1.482(7) . ?
N4 C40 1.289(7) . ?
N4 C39 1.487(7) . ?
O7 C24 1.415(8) . ?
O8 C25 1.402(7) . ?
O9 C26 1.411(8) . ?
O10 C27 1.421(8) . ?
O11 C28 1.343(7) . ?
O12 C46 1.329(6) . ?
C28 C29 1.391(8) . ?
C28 C33 1.408(8) . ?
C29 C30 1.372(9) . ?
C30 C31 1.383(10) . ?
C31 C32 1.369(9) . ?
C32 C33 1.398(8) . ?
C33 C34 1.428(8) . ?
C35 C36 1.491(9) . ?
C36 C37 1.526(8) . ?
C37 C38 1.494(9) . ?
C38 C39 1.505(8) . ?
C40 C41 1.454(8) . ?
C41 C42 1.374(8) . ?
C41 C46 1.395(7) . ?
C42 C43 1.378(8) . ?
C43 C44 1.396(9) . ?
C44 C45 1.364(8) . ?
C45 C46 1.409(8) . ?
